data_4339903
loop_
_publ_author_name
'Gray, Danielle L.'
'Backus, Lisa A.'
'von Nidda, Hans-Albrecht Krug'
'Skanthakumar, S.'
'Loidl, Alois'
'Soderholm, L.'
'Ibers, James A.'

_publ_section_title
;
 A U(V) chalcogenide: synthesis, structure, and characterization of
 K2Cu3US5.
;
_journal_issue 17
_journal_name_full 'Inorganic chemistry'
_journal_page_first 6992
_journal_page_last 6996
_journal_paper_doi 10.1021/ic700774g
_journal_volume 46
_journal_year 2007
_chemical_formula_sum 'Cu3 K2 S5 U'
_chemical_formula_weight 667.15
_chemical_name_systematic
;
 dipotassium tricopper uranium pentasulfide
;
_space_group_IT_number 63
_symmetry_cell_setting orthorhombic
_symmetry_space_group_name_Hall '-C 2c 2'
_symmetry_space_group_name_H-M 'C m c m'
_atom_sites_solution_primary direct
_atom_sites_solution_secondary difmap
_audit_creation_method SHELXL-97
_cell_angle_alpha 90.00
_cell_angle_beta 90.00
_cell_angle_gamma 90.00
_cell_formula_units_Z 4
_cell_length_a 3.9374(6)
_cell_length_b 13.813(2)
_cell_length_c 17.500(3)
_cell_measurement_reflns_used 4344
_cell_measurement_temperature 153(2)
_cell_measurement_theta_max 28.702
_cell_measurement_theta_min 2.942
_cell_volume 951.8(3)
_computing_cell_refinement 'SMART version 5.054 (Bruker, 2000)'
_computing_data_collection 'SMART version 5.054 (Bruker, 2000)'
_computing_data_reduction 'SAINT-Plus Version 6.45a (Bruker, 2003)'
_computing_molecular_graphics 'SHELXTL-97 (Sheldrick, 1997)'
_computing_publication_material 'SHELXTL-97 (Sheldrick, 1997)'
_computing_structure_refinement 'SHELXL-97 (Sheldrick, 1997)'
_computing_structure_solution 'SHELXS-97 (Sheldrick, 1990)'
_diffrn_ambient_temperature 153(2)
_diffrn_measured_fraction_theta_full 0.960
_diffrn_measured_fraction_theta_max 0.960
_diffrn_measurement_device_type 'Bruker Smart 1000 CCD'
_diffrn_measurement_method \w
_diffrn_radiation_monochromator graphite
_diffrn_radiation_source 'fine-focus sealed tube'
_diffrn_radiation_type MoK\a
_diffrn_radiation_wavelength 0.71073
_diffrn_reflns_av_R_equivalents 0.0459
_diffrn_reflns_av_sigmaI/netI 0.0243
_diffrn_reflns_limit_h_max 5
_diffrn_reflns_limit_h_min -5
_diffrn_reflns_limit_k_max 18
_diffrn_reflns_limit_k_min -18
_diffrn_reflns_limit_l_max 23
_diffrn_reflns_limit_l_min -23
_diffrn_reflns_number 5717
_diffrn_reflns_theta_full 28.69
_diffrn_reflns_theta_max 28.69
_diffrn_reflns_theta_min 2.33
_diffrn_standards_decay_% <2
_diffrn_standards_interval_count none
_diffrn_standards_interval_time none
_diffrn_standards_number none
_exptl_absorpt_coefficient_mu 25.468
_exptl_absorpt_correction_T_max 0.32978
_exptl_absorpt_correction_T_min 0.06369
_exptl_absorpt_correction_type numerical
_exptl_absorpt_process_details 'faces indexed'
_exptl_crystal_colour black
_exptl_crystal_density_diffrn 4.656
_exptl_crystal_density_meas ?
_exptl_crystal_density_method 'not measured'
_exptl_crystal_description tabular
_exptl_crystal_F_000 1188
_exptl_crystal_size_max 0.184
_exptl_crystal_size_mid 0.090
_exptl_crystal_size_min 0.044
_refine_diff_density_max 2.335
_refine_diff_density_min -1.622
_refine_diff_density_rms 0.430
_refine_ls_extinction_coef 0.00088(12)
_refine_ls_extinction_expression Fc^*^=kFc[1+0.001xFc^2^\l^3^/sin(2\q)]^-1/4^
_refine_ls_extinction_method SHELXL
_refine_ls_goodness_of_fit_ref 1.634
_refine_ls_matrix_type full
_refine_ls_number_parameters 38
_refine_ls_number_reflns 698
_refine_ls_number_restraints 0
_refine_ls_restrained_S_all 1.634
_refine_ls_R_factor_all 0.0250
_refine_ls_R_factor_gt 0.0229
_refine_ls_shift/su_max 0.002
_refine_ls_shift/su_mean 0.000
_refine_ls_structure_factor_coef Fsqd
_refine_ls_weighting_details
; calc 
 [1.00000+0.00000exp(0.00(sin\q/\l)^2^)]/ 
   [\s^2^(Fo^2^)+0.0000+0.0000*P+(0.0200P)^2^+0.0000sin\q/\l] 
 where P = 1.00000Fo^2^ + 0.00000Fc^2^ 
;
_refine_ls_weighting_scheme calc
_refine_ls_wR_factor_gt 0.0550
_refine_ls_wR_factor_ref 0.0554
_reflns_number_gt 657
_reflns_number_total 698
_reflns_threshold_expression >2sigma(I)
_cod_data_source_file ic700774g.cif
_cod_data_source_block K2Cu3US5
_cod_depositor_comments
;
The following automatic conversions were performed:

'_exptl_crystal_density_meas' value 'not measured' was changed to '?'
- the value is perceived as not measured.

Automatic conversion script
Id: cif_fix_values 3008 2015-01-20 13:52:24Z robertas 
;
_cod_original_cell_volume 951.8(2)
_cod_database_code 4339903

loop_
_symmetry_equiv_pos_as_xyz
'x, y, z'
'-x, -y, z+1/2'
'-x, y, -z+1/2'
'x, -y, -z'
'x+1/2, y+1/2, z'
'-x+1/2, -y+1/2, z+1/2'
'-x+1/2, y+1/2, -z+1/2'
'x+1/2, -y+1/2, -z'
'-x, -y, -z'
'x, y, -z-1/2'
'x, -y, z-1/2'
'-x, y, z'
'-x+1/2, -y+1/2, -z'
'x+1/2, y+1/2, -z-1/2'
'x+1/2, -y+1/2, z-1/2'
'-x+1/2, y+1/2, z'

loop_
_atom_site_label
_atom_site_type_symbol
_atom_site_fract_x
_atom_site_fract_y
_atom_site_fract_z
_atom_site_U_iso_or_equiv
_atom_site_adp_type
_atom_site_occupancy
_atom_site_symmetry_multiplicity
_atom_site_calc_flag
_atom_site_refinement_flags
U1 U 0.0000 0.5000 0.0000 0.00512(14) Uani 1 4 d S
Cu1 Cu 0.0000 0.04355(5) 0.14403(4) 0.00822(18) Uani 1 2 d S
Cu2 Cu 0.0000 0.55498(7) 0.2500 0.0095(2) Uani 1 4 d S
K1 K 0.0000 0.23650(8) 0.63457(7) 0.0101(3) Uani 1 2 d S
S1 S 0.0000 0.14870(14) 0.2500 0.0070(4) Uani 1 4 d S
S2 S 0.0000 0.12670(10) 0.02903(8) 0.0065(3) Uani 1 2 d S
S3 S 0.0000 0.44545(10) 0.14143(7) 0.0068(3) Uani 1 2 d S

loop_
_atom_site_aniso_label
_atom_site_aniso_U_11
_atom_site_aniso_U_22
_atom_site_aniso_U_33
_atom_site_aniso_U_23
_atom_site_aniso_U_13
_atom_site_aniso_U_12
U1 0.00476(19) 0.0072(2) 0.00345(19) -0.00002(9) 0.000 0.000
Cu1 0.0086(3) 0.0108(4) 0.0052(3) -0.0009(3) 0.000 0.000
Cu2 0.0078(4) 0.0128(5) 0.0078(5) 0.000 0.000 0.000
K1 0.0103(6) 0.0095(6) 0.0105(6) -0.0020(4) 0.000 0.000
S1 0.0083(8) 0.0088(9) 0.0040(8) 0.000 0.000 0.000
S2 0.0068(6) 0.0072(7) 0.0056(7) -0.0003(5) 0.000 0.000
S3 0.0066(6) 0.0090(6) 0.0049(6) 0.0005(5) 0.000 0.000

loop_
_atom_type_symbol
_atom_type_description
_atom_type_scat_dispersion_real
_atom_type_scat_dispersion_imag
_atom_type_scat_source
S S 0.1246 0.1234 'International Tables Vol C Tables 4.2.6.8 and 6.1.1.4'
K K 0.2009 0.2494 'International Tables Vol C Tables 4.2.6.8 and 6.1.1.4'
Cu Cu 0.3201 1.2651 'International Tables Vol C Tables 4.2.6.8 and 6.1.1.4'
U U -9.6767 9.6646 'International Tables Vol C Tables 4.2.6.8 and 6.1.1.4'

loop_
_geom_angle_atom_site_label_1
_geom_angle_atom_site_label_2
_geom_angle_atom_site_label_3
_geom_angle
_geom_angle_site_symmetry_1
_geom_angle_site_symmetry_3
S3 U1 S3 180.0 . 9_565
S3 U1 S2 90.51(4) . 5
S3 U1 S2 89.49(4) 9_565 5
S3 U1 S2 90.51(4) . 5_455
S3 U1 S2 89.49(4) 9_565 5_455
S2 U1 S2 94.42(4) 5 5_455
S3 U1 S2 89.49(4) . 13_455
S3 U1 S2 90.51(4) 9_565 13_455
S2 U1 S2 180.000(1) 5 13_455
S2 U1 S2 85.58(4) 5_455 13_455
S3 U1 S2 89.49(4) . 13
S3 U1 S2 90.51(4) 9_565 13
S2 U1 S2 85.58(4) 5 13
S2 U1 S2 180.00(4) 5_455 13
S2 U1 S2 94.42(4) 13_455 13
S3 U1 Cu1 46.60(2) . 5
S3 U1 Cu1 133.40(2) 9_565 5
S2 U1 Cu1 44.67(3) 5 5
S2 U1 Cu1 100.18(3) 5_455 5
S2 U1 Cu1 135.33(3) 13_455 5
S2 U1 Cu1 79.82(3) 13 5
S3 U1 Cu1 133.40(2) . 13_455
S3 U1 Cu1 46.60(2) 9_565 13_455
S2 U1 Cu1 135.33(3) 5 13_455
S2 U1 Cu1 79.82(3) 5_455 13_455
S2 U1 Cu1 44.67(3) 13_455 13_455
S2 U1 Cu1 100.18(3) 13 13_455
Cu1 U1 Cu1 180.0 5 13_455
S3 U1 Cu1 46.60(2) . 5_455
S3 U1 Cu1 133.40(2) 9_565 5_455
S2 U1 Cu1 100.18(3) 5 5_455
S2 U1 Cu1 44.67(3) 5_455 5_455
S2 U1 Cu1 79.82(3) 13_455 5_455
S2 U1 Cu1 135.33(3) 13 5_455
Cu1 U1 Cu1 74.451(18) 5 5_455
Cu1 U1 Cu1 105.549(18) 13_455 5_455
S3 U1 Cu1 133.40(2) . 13
S3 U1 Cu1 46.60(2) 9_565 13
S2 U1 Cu1 79.82(3) 5 13
S2 U1 Cu1 135.33(3) 5_455 13
S2 U1 Cu1 100.18(3) 13_455 13
S2 U1 Cu1 44.67(3) 13 13
Cu1 U1 Cu1 105.549(18) 5 13
Cu1 U1 Cu1 74.451(18) 13_455 13
Cu1 U1 Cu1 180.0 5_455 13
S3 U1 U1 90.0 . 1_455
S3 U1 U1 90.0 9_565 1_455
S2 U1 U1 137.21(2) 5 1_455
S2 U1 U1 42.79(2) 5_455 1_455
S2 U1 U1 42.79(2) 13_455 1_455
S2 U1 U1 137.21(2) 13 1_455
Cu1 U1 U1 127.226(9) 5 1_455
Cu1 U1 U1 52.774(9) 13_455 1_455
Cu1 U1 U1 52.774(9) 5_455 1_455
Cu1 U1 U1 127.226(9) 13 1_455
S3 U1 U1 90.0 . 1_655
S3 U1 U1 90.0 9_565 1_655
S2 U1 U1 42.79(2) 5 1_655
S2 U1 U1 137.21(2) 5_455 1_655
S2 U1 U1 137.21(2) 13_455 1_655
S2 U1 U1 42.79(2) 13 1_655
Cu1 U1 U1 52.774(9) 5 1_655
Cu1 U1 U1 127.226(9) 13_455 1_655
Cu1 U1 U1 127.226(9) 5_455 1_655
Cu1 U1 U1 52.774(9) 13 1_655
U1 U1 U1 180.0 1_455 1_655
S2 Cu1 S1 112.22(6) . .
S2 Cu1 S3 105.34(4) . 5_445
S1 Cu1 S3 111.38(4) . 5_445
S2 Cu1 S3 105.34(4) . 5_545
S1 Cu1 S3 111.38(4) . 5_545
S3 Cu1 S3 110.89(6) 5_445 5_545
S2 Cu1 Cu2 124.45(3) . 5_545
S1 Cu1 Cu2 54.91(3) . 5_545
S3 Cu1 Cu2 130.13(4) 5_445 5_545
S3 Cu1 Cu2 56.47(3) 5_545 5_545
S2 Cu1 Cu2 124.45(3) . 5_445
S1 Cu1 Cu2 54.91(3) . 5_445
S3 Cu1 Cu2 56.47(3) 5_445 5_445
S3 Cu1 Cu2 130.13(4) 5_545 5_445
Cu2 Cu1 Cu2 93.21(2) 5_545 5_445
S2 Cu1 U1 54.48(3) . 5_445
S1 Cu1 U1 136.36(2) . 5_445
S3 Cu1 U1 51.85(3) 5_445 5_445
S3 Cu1 U1 112.26(4) 5_545 5_445
Cu2 Cu1 U1 168.68(3) 5_545 5_445
Cu2 Cu1 U1 95.817(13) 5_445 5_445
S2 Cu1 U1 54.48(3) . 5_545
S1 Cu1 U1 136.36(2) . 5_545
S3 Cu1 U1 112.26(4) 5_445 5_545
S3 Cu1 U1 51.85(3) 5_545 5_545
Cu2 Cu1 U1 95.817(13) 5_545 5_545
Cu2 Cu1 U1 168.68(3) 5_445 5_545
U1 Cu1 U1 74.451(18) 5_445 5_545
S2 Cu1 K1 62.92(4) . 6_554
S1 Cu1 K1 61.25(4) . 6_554
S3 Cu1 K1 157.19(3) 5_445 6_554
S3 Cu1 K1 91.55(3) 5_545 6_554
Cu2 Cu1 K1 65.65(3) 5_545 6_554
Cu2 Cu1 K1 112.16(3) 5_445 6_554
U1 Cu1 K1 116.63(3) 5_445 6_554
U1 Cu1 K1 77.93(2) 5_545 6_554
S2 Cu1 K1 62.92(4) . 6_454
S1 Cu1 K1 61.25(4) . 6_454
S3 Cu1 K1 91.55(3) 5_445 6_454
S3 Cu1 K1 157.19(3) 5_545 6_454
Cu2 Cu1 K1 112.16(3) 5_545 6_454
Cu2 Cu1 K1 65.65(3) 5_445 6_454
U1 Cu1 K1 77.93(2) 5_445 6_454
U1 Cu1 K1 116.63(3) 5_545 6_454
K1 Cu1 K1 65.81(3) 6_554 6_454
S2 Cu1 K1 117.26(4) . 2_554
S1 Cu1 K1 130.52(5) . 2_554
S3 Cu1 K1 55.45(3) 5_445 2_554
S3 Cu1 K1 55.45(3) 5_545 2_554
Cu2 Cu1 K1 95.02(3) 5_545 2_554
Cu2 Cu1 K1 95.02(3) 5_445 2_554
U1 Cu1 K1 77.42(2) 5_445 2_554
U1 Cu1 K1 77.42(2) 5_545 2_554
K1 Cu1 K1 146.680(15) 6_554 2_554
K1 Cu1 K1 146.680(15) 6_454 2_554
S1 Cu2 S1 113.34(9) 5 5_455
S1 Cu2 S3 110.02(3) 5 10_556
S1 Cu2 S3 110.02(3) 5_455 10_556
S1 Cu2 S3 110.02(3) 5 .
S1 Cu2 S3 110.02(3) 5_455 .
S3 Cu2 S3 102.94(8) 10_556 .
S1 Cu2 Cu1 129.73(3) 5 5_455
S1 Cu2 Cu1 54.89(3) 5_455 5_455
S3 Cu2 Cu1 119.94(4) 10_556 5_455
S3 Cu2 Cu1 55.13(2) . 5_455
S1 Cu2 Cu1 54.89(3) 5 14_556
S1 Cu2 Cu1 129.73(3) 5_455 14_556
S3 Cu2 Cu1 55.13(2) 10_556 14_556
S3 Cu2 Cu1 119.95(4) . 14_556
Cu1 Cu2 Cu1 173.32(5) 5_455 14_556
S1 Cu2 Cu1 54.89(3) 5 5
S1 Cu2 Cu1 129.73(3) 5_455 5
S3 Cu2 Cu1 119.95(4) 10_556 5
S3 Cu2 Cu1 55.13(2) . 5
Cu1 Cu2 Cu1 93.21(2) 5_455 5
Cu1 Cu2 Cu1 86.40(2) 14_556 5
S1 Cu2 Cu1 129.73(3) 5 14_456
S1 Cu2 Cu1 54.89(3) 5_455 14_456
S3 Cu2 Cu1 55.13(2) 10_556 14_456
S3 Cu2 Cu1 119.95(4) . 14_456
Cu1 Cu2 Cu1 86.40(2) 5_455 14_456
Cu1 Cu2 Cu1 93.21(2) 14_556 14_456
Cu1 Cu2 Cu1 173.32(5) 5 14_456
S1 Cu2 K1 63.27(4) 5 9_566
S1 Cu2 K1 63.27(4) 5_455 9_566
S3 Cu2 K1 93.49(4) 10_556 9_566
S3 Cu2 K1 163.58(5) . 9_566
Cu1 Cu2 K1 116.15(3) 5_455 9_566
Cu1 Cu2 K1 69.80(2) 14_556 9_566
Cu1 Cu2 K1 116.15(3) 5 9_566
Cu1 Cu2 K1 69.80(2) 14_456 9_566
S1 Cu2 K1 63.27(4) 5 2_564
S1 Cu2 K1 63.27(4) 5_455 2_564
S3 Cu2 K1 163.58(5) 10_556 2_564
S3 Cu2 K1 93.49(4) . 2_564
Cu1 Cu2 K1 69.80(2) 5_455 2_564
Cu1 Cu2 K1 116.15(3) 14_556 2_564
Cu1 Cu2 K1 69.80(2) 5 2_564
Cu1 Cu2 K1 116.15(3) 14_456 2_564
K1 Cu2 K1 70.09(5) 9_566 2_564
S3 K1 S3 76.08(4) 6_455 6
S3 K1 S1 137.47(5) 6_455 13_556
S3 K1 S1 89.26(4) 6 13_556
S3 K1 S1 89.26(4) 6_455 13_456
S3 K1 S1 137.47(5) 6 13_456
S1 K1 S1 74.95(4) 13_556 13_456
S3 K1 S2 70.43(4) 6_455 10_556
S3 K1 S2 70.43(4) 6 10_556
S1 K1 S2 141.357(18) 13_556 10_556
S1 K1 S2 141.357(18) 13_456 10_556
S3 K1 S2 147.18(5) 6_455 6
S3 K1 S2 95.97(3) 6 6
S1 K1 S2 72.87(3) 13_556 6
S1 K1 S2 115.62(5) 13_456 6
S2 K1 S2 76.89(4) 10_556 6
S3 K1 S2 95.97(3) 6_455 6_455
S3 K1 S2 147.18(5) 6 6_455
S1 K1 S2 115.62(5) 13_556 6_455
S1 K1 S2 72.87(3) 13_456 6_455
S2 K1 S2 76.89(4) 10_556 6_455
S2 K1 S2 73.38(4) 6 6_455
S3 K1 Cu2 128.50(3) 6_455 9_566
S3 K1 Cu2 128.50(4) 6 9_566
S1 K1 Cu2 40.57(3) 13_556 9_566
S1 K1 Cu2 40.57(3) 13_456 9_566
S2 K1 Cu2 152.96(5) 10_556 9_566
S2 K1 Cu2 81.51(4) 6 9_566
S2 K1 Cu2 81.51(4) 6_455 9_566
S3 K1 Cu1 172.99(4) 6_455 6
S3 K1 Cu1 108.85(2) 6 6
S1 K1 Cu1 39.66(3) 13_556 6
S1 K1 Cu1 83.75(4) 13_456 6
S2 K1 Cu1 115.65(4) 10_556 6
S2 K1 Cu1 38.77(3) 6 6
S2 K1 Cu1 82.50(3) 6_455 6
Cu2 K1 Cu1 44.554(19) 9_566 6
S3 K1 Cu1 108.85(2) 6_455 6_455
S3 K1 Cu1 172.99(4) 6 6_455
S1 K1 Cu1 83.75(4) 13_556 6_455
S1 K1 Cu1 39.66(3) 13_456 6_455
S2 K1 Cu1 115.65(4) 10_556 6_455
S2 K1 Cu1 82.50(3) 6 6_455
S2 K1 Cu1 38.77(3) 6_455 6_455
Cu2 K1 Cu1 44.554(19) 9_566 6_455
Cu1 K1 Cu1 65.81(3) 6 6_455
S3 K1 Cu1 38.04(2) 6_455 2
S3 K1 Cu1 38.04(2) 6 2
S1 K1 Cu1 117.57(4) 13_556 2
S1 K1 Cu1 117.57(4) 13_456 2
S2 K1 Cu1 64.54(3) 10_556 2
S2 K1 Cu1 126.65(3) 6 2
S2 K1 Cu1 126.65(3) 6_455 2
Cu2 K1 Cu1 142.51(4) 9_566 2
Cu1 K1 Cu1 146.680(15) 6 2
Cu1 K1 Cu1 146.680(15) 6_455 2
S3 K1 K1 128.04(2) 6_455 1_655
S3 K1 K1 51.96(2) 6 1_655
S1 K1 K1 52.527(19) 13_556 1_655
S1 K1 K1 127.474(19) 13_456 1_655
S2 K1 K1 90.0 10_556 1_655
S2 K1 K1 53.31(2) 6 1_655
S2 K1 K1 126.69(2) 6_455 1_655
Cu2 K1 K1 90.0 9_566 1_655
Cu1 K1 K1 57.096(13) 6 1_655
Cu1 K1 K1 122.904(13) 6_455 1_655
Cu1 K1 K1 90.0 2 1_655
Cu1 S1 Cu1 103.86(8) . 10_556
Cu1 S1 Cu2 70.20(4) . 5_445
Cu1 S1 Cu2 70.20(4) 10_556 5_445
Cu1 S1 Cu2 70.20(4) . 5_545
Cu1 S1 Cu2 70.20(4) 10_556 5_545
Cu2 S1 Cu2 113.34(9) 5_445 5_545
Cu1 S1 K1 142.526(19) . 13_556
Cu1 S1 K1 79.09(3) 10_556 13_556
Cu2 S1 K1 141.039(19) 5_445 13_556
Cu2 S1 K1 76.17(2) 5_545 13_556
Cu1 S1 K1 79.09(3) . 6_454
Cu1 S1 K1 142.526(19) 10_556 6_454
Cu2 S1 K1 76.17(2) 5_445 6_454
Cu2 S1 K1 141.039(19) 5_545 6_454
K1 S1 K1 121.32(7) 13_556 6_454
Cu1 S1 K1 79.09(3) . 6_554
Cu1 S1 K1 142.526(19) 10_556 6_554
Cu2 S1 K1 141.039(19) 5_445 6_554
Cu2 S1 K1 76.17(2) 5_545 6_554
K1 S1 K1 77.26(5) 13_556 6_554
K1 S1 K1 74.95(4) 6_454 6_554
Cu1 S1 K1 142.526(19) . 13_456
Cu1 S1 K1 79.09(3) 10_556 13_456
Cu2 S1 K1 76.17(2) 5_445 13_456
Cu2 S1 K1 141.039(19) 5_545 13_456
K1 S1 K1 74.95(4) 13_556 13_456
K1 S1 K1 77.26(5) 6_454 13_456
K1 S1 K1 121.32(7) 6_554 13_456
Cu1 S2 U1 80.86(4) . 5_445
Cu1 S2 U1 80.86(4) . 5_545
U1 S2 U1 94.42(4) 5_445 5_545
Cu1 S2 K1 178.20(6) . 10_556
U1 S2 K1 97.94(4) 5_445 10_556
U1 S2 K1 97.94(4) 5_545 10_556
Cu1 S2 K1 78.32(4) . 6_554
U1 S2 K1 156.74(5) 5_445 6_554
U1 S2 K1 92.40(2) 5_545 6_554
K1 S2 K1 103.11(4) 10_556 6_554
Cu1 S2 K1 78.32(4) . 6_454
U1 S2 K1 92.40(2) 5_445 6_454
U1 S2 K1 156.74(5) 5_545 6_454
K1 S2 K1 103.11(4) 10_556 6_454
K1 S2 K1 73.38(4) 6_554 6_454
Cu1 S3 Cu1 110.89(6) 5 5_455
Cu1 S3 Cu2 68.41(4) 5 .
Cu1 S3 Cu2 68.41(4) 5_455 .
Cu1 S3 U1 81.55(4) 5 .
Cu1 S3 U1 81.55(4) 5_455 .
Cu2 S3 U1 124.54(6) . .
Cu1 S3 K1 162.59(5) 5 6_454
Cu1 S3 K1 86.51(3) 5_455 6_454
Cu2 S3 K1 121.30(4) . 6_454
U1 S3 K1 101.14(4) . 6_454
Cu1 S3 K1 86.51(3) 5 6_554
Cu1 S3 K1 162.59(5) 5_455 6_554
Cu2 S3 K1 121.30(4) . 6_554
U1 S3 K1 101.14(4) . 6_554
K1 S3 K1 76.08(4) 6_454 6_554

loop_
_geom_bond_atom_site_label_1
_geom_bond_atom_site_label_2
_geom_bond_distance
_geom_bond_site_symmetry_2
U1 S3 2.5873(13) .
U1 S3 2.5873(13) 9_565
U1 S2 2.6827(9) 5
U1 S2 2.6827(9) 5_455
U1 S2 2.6827(9) 13_455
U1 S2 2.6827(9) 13
U1 Cu1 3.2543(6) 5
U1 Cu1 3.2543(6) 13_455
U1 Cu1 3.2543(6) 5_455
U1 Cu1 3.2543(6) 13
U1 U1 3.9374(6) 1_455
U1 U1 3.9374(6) 1_655
Cu1 S2 2.3171(15) .
Cu1 S1 2.3557(14) .
Cu1 S3 2.3904(9) 5_445
Cu1 S3 2.3904(9) 5_545
Cu1 Cu2 2.7093(5) 5_545
Cu1 Cu2 2.7093(5) 5_445
Cu1 U1 3.2543(6) 5_445
Cu1 U1 3.2543(6) 5_545
Cu1 K1 3.6241(12) 6_554
Cu1 K1 3.6241(12) 6_454
Cu1 K1 3.8720(15) 2_554
Cu2 S1 2.3562(12) 5
Cu2 S1 2.3562(12) 5_455
Cu2 S3 2.4287(15) 10_556
Cu2 S3 2.4288(15) .
Cu2 Cu1 2.7093(5) 5_455
Cu2 Cu1 2.7093(5) 14_556
Cu2 Cu1 2.7093(5) 5
Cu2 Cu1 2.7093(5) 14_456
Cu2 K1 3.5181(15) 9_566
Cu2 K1 3.5181(15) 2_564
K1 S3 3.1948(15) 6_455
K1 S3 3.1948(15) 6
K1 S1 3.2359(14) 13_556
K1 S1 3.2359(14) 13_456
K1 S2 3.2399(18) 10_556
K1 S2 3.2950(15) 6
K1 S2 3.2950(15) 6_455
K1 Cu2 3.5181(15) 9_566
K1 Cu1 3.6240(12) 6
K1 Cu1 3.6240(12) 6_455
K1 Cu1 3.8720(15) 2
K1 K1 3.9374(6) 1_655
S1 Cu1 2.3557(14) 10_556
S1 Cu2 2.3562(12) 5_445
S1 Cu2 2.3562(12) 5_545
S1 K1 3.2359(14) 13_556
S1 K1 3.2359(14) 6_454
S1 K1 3.2359(14) 6_554
S1 K1 3.2359(14) 13_456
S2 U1 2.6827(9) 5_445
S2 U1 2.6827(9) 5_545
S2 K1 3.2399(18) 10_556
S2 K1 3.2950(15) 6_554
S2 K1 3.2950(15) 6_454
S3 Cu1 2.3904(9) 5
S3 Cu1 2.3904(9) 5_455
S3 K1 3.1948(15) 6_454
S3 K1 3.1948(15) 6_554
